data_2219489
loop_
_publ_author_name
'Fun, Hoong-Kun'
'Kia, Reza'

_publ_section_title
;
 <i>N</i>,<i>N</i>'-Bis(4-bromo-2-fluorobenzylidene)ethane-1,2-diamine
;
_journal_coeditor_code AT2629
_journal_issue 10
_journal_name_full 'Acta Crystallographica Section E'
_journal_page_first o1941
_journal_page_last o1942
_journal_paper_doi 10.1107/S1600536808029000
_journal_volume 64
_journal_year 2008
_chemical_formula_iupac 'C16 H12 Br2 F2 N2'
_chemical_formula_moiety 'C16 H12 Br2 F2 N2'
_chemical_formula_sum 'C16 H12 Br2 F2 N2'
_chemical_formula_weight 430.10
_chemical_name_common
;
N,N'-Bis(4-bromo-2-fluorobenzylidene)ethane-1,2-diamine
;
_chemical_name_systematic
;
N,N'-Bis(4-bromo-2-fluorobenzylidene)ethane-1,2-diamine
;
_space_group_IT_number 14
_symmetry_cell_setting monoclinic
_symmetry_space_group_name_Hall '-P 2ybc'
_symmetry_space_group_name_H-M 'P 1 21/c 1'
_atom_sites_solution_hydrogens geom
_atom_sites_solution_primary direct
_atom_sites_solution_secondary difmap
_audit_creation_method SHELXL-97
_cell_angle_alpha 90.00
_cell_angle_beta 104.751(2)
_cell_angle_gamma 90.00
_cell_formula_units_Z 2
_cell_length_a 4.19810(10)
_cell_length_b 14.6190(3)
_cell_length_c 12.8861(3)
_cell_measurement_reflns_used 5643
_cell_measurement_temperature 100.00(10)
_cell_measurement_theta_max 30.01
_cell_measurement_theta_min 3.17
_cell_volume 764.78(3)
_computing_cell_refinement 'APEX2 (Bruker, 2005)'
_computing_data_collection 'APEX2 (Bruker, 2005)'
_computing_data_reduction 'SAINT (Bruker, 2005)'
_computing_molecular_graphics 'SHELXTL (Sheldrick, 2008)'
_computing_publication_material
;
SHELXTL  (Sheldrick, 2008) and PLATON (Spek, 2003)
;
_computing_structure_refinement 'SHELXTL (Sheldrick, 2008)'
_computing_structure_solution 'SHELXTL (Sheldrick, 2008)'
_diffrn_ambient_temperature 100.00(10)
_diffrn_measured_fraction_theta_full 0.990
_diffrn_measured_fraction_theta_max 0.990
_diffrn_measurement_device_type
;
Bruker SMART APEXII CCD area-detector diffractometer
;
_diffrn_measurement_method '\f and \w scans'
_diffrn_radiation_monochromator graphite
_diffrn_radiation_source 'fine-focus sealed tube'
_diffrn_radiation_type MoK\a
_diffrn_radiation_wavelength 0.71073
_diffrn_reflns_av_R_equivalents 0.0498
_diffrn_reflns_av_sigmaI/netI 0.0451
_diffrn_reflns_limit_h_max 6
_diffrn_reflns_limit_h_min -6
_diffrn_reflns_limit_k_max 21
_diffrn_reflns_limit_k_min -21
_diffrn_reflns_limit_l_max 18
_diffrn_reflns_limit_l_min -19
_diffrn_reflns_number 19361
_diffrn_reflns_theta_full 32.00
_diffrn_reflns_theta_max 32.00
_diffrn_reflns_theta_min 2.15
_diffrn_standards_number 0
_exptl_absorpt_coefficient_mu 5.318
_exptl_absorpt_correction_T_max 0.7695
_exptl_absorpt_correction_T_min 0.1723
_exptl_absorpt_correction_type multi-scan
_exptl_absorpt_process_details '(SADABS; Bruker, 2005)'
_exptl_crystal_colour colourless
_exptl_crystal_density_diffrn 1.868
_exptl_crystal_density_method 'not measured'
_exptl_crystal_description needle
_exptl_crystal_F_000 420
_exptl_crystal_size_max 0.51
_exptl_crystal_size_mid 0.07
_exptl_crystal_size_min 0.05
_refine_diff_density_max 1.404
_refine_diff_density_min -0.855
_refine_ls_extinction_method none
_refine_ls_goodness_of_fit_ref 1.053
_refine_ls_hydrogen_treatment constr
_refine_ls_matrix_type full
_refine_ls_number_parameters 100
_refine_ls_number_reflns 2631
_refine_ls_number_restraints 0
_refine_ls_restrained_S_all 1.053
_refine_ls_R_factor_all 0.0664
_refine_ls_R_factor_gt 0.0403
_refine_ls_shift/su_max 0.000
_refine_ls_shift/su_mean 0.000
_refine_ls_structure_factor_coef Fsqd
_refine_ls_weighting_details 'calc w=1/[\s^2^(Fo^2^)+(0.0539P)^2^] where P=(Fo^2^+2Fc^2^)/3'
_refine_ls_weighting_scheme calc
_refine_ls_wR_factor_gt 0.0905
_refine_ls_wR_factor_ref 0.1000
_reflns_number_gt 1907
_reflns_number_total 2631
_reflns_threshold_expression I>2\s(I)
_cod_data_source_file at2629.cif
_cod_data_source_block I
_cod_original_sg_symbol_H-M 'P 21/c'
_cod_database_code 2219489
_cod_database_fobs_code 2219489

loop_
_symmetry_equiv_pos_as_xyz
'x, y, z'
'-x, y+1/2, -z+1/2'
'-x, -y, -z'
'x, -y-1/2, z-1/2'

loop_
_atom_site_type_symbol
_atom_site_label
_atom_site_fract_x
_atom_site_fract_y
_atom_site_fract_z
_atom_site_U_iso_or_equiv
_atom_site_adp_type
_atom_site_calc_flag
_atom_site_refinement_flags
_atom_site_occupancy
Br Br1 -0.74079(7) -0.51485(2) 0.18481(2) 0.02329(11) Uani d . 1
F F1 -0.0347(4) -0.22639(11) 0.31348(12) 0.0267(4) Uani d . 1
N N1 -0.0960(6) -0.12204(15) 0.01873(19) 0.0192(5) Uani d . 1
C C1 -0.2112(7) -0.27577(19) 0.2280(2) 0.0199(5) Uani d . 1
C C2 -0.3675(7) -0.35336(19) 0.2493(2) 0.0206(6) Uani d . 1
H H2A -0.3576 -0.3716 0.3192 0.025 Uiso calc R 1
C C3 -0.5404(7) -0.40314(18) 0.1619(2) 0.0181(5) Uani d . 1
C C4 -0.5632(7) -0.37558(19) 0.0569(2) 0.0215(6) Uani d . 1
H H4A -0.6819 -0.4099 -0.0009 0.026 Uiso calc R 1
C C5 -0.4047(7) -0.29567(19) 0.0405(2) 0.0208(6) Uani d . 1
H H5A -0.4212 -0.2761 -0.0293 0.025 Uiso calc R 1
C C6 -0.2210(6) -0.24370(18) 0.1260(2) 0.0174(5) Uani d . 1
C C7 -0.0381(6) -0.16150(18) 0.1090(2) 0.0182(5) Uani d . 1
H H7A 0.1239 -0.1380 0.1659 0.022 Uiso calc R 1
C C8 0.1076(7) -0.04254(19) 0.0114(2) 0.0208(5) Uani d . 1
H H8A 0.2171 -0.0516 -0.0456 0.025 Uiso calc R 1
H H8B 0.2750 -0.0349 0.0783 0.025 Uiso calc R 1

loop_
_atom_site_aniso_label
_atom_site_aniso_U_11
_atom_site_aniso_U_22
_atom_site_aniso_U_33
_atom_site_aniso_U_12
_atom_site_aniso_U_13
_atom_site_aniso_U_23
Br1 0.02442(16) 0.01848(15) 0.02622(17) -0.00289(11) 0.00507(11) 0.00316(11)
F1 0.0383(10) 0.0214(9) 0.0173(8) -0.0032(7) 0.0014(7) -0.0029(6)
N1 0.0213(11) 0.0165(11) 0.0209(11) -0.0001(9) 0.0072(9) 0.0004(9)
C1 0.0220(13) 0.0195(14) 0.0163(12) 0.0024(10) 0.0015(10) -0.0035(10)
C2 0.0261(14) 0.0187(13) 0.0168(13) 0.0035(10) 0.0051(11) 0.0018(10)
C3 0.0191(12) 0.0153(12) 0.0209(13) -0.0006(9) 0.0066(10) 0.0012(10)
C4 0.0221(13) 0.0231(14) 0.0187(13) -0.0001(11) 0.0042(11) -0.0006(11)
C5 0.0231(13) 0.0197(13) 0.0185(13) 0.0003(10) 0.0034(11) 0.0022(10)
C6 0.0192(13) 0.0142(12) 0.0196(13) 0.0031(9) 0.0064(10) 0.0015(10)
C7 0.0182(12) 0.0151(12) 0.0210(13) 0.0016(9) 0.0042(10) -0.0022(10)
C8 0.0178(12) 0.0194(12) 0.0251(14) -0.0027(10) 0.0055(10) -0.0026(11)

loop_
_atom_type_symbol
_atom_type_description
_atom_type_scat_dispersion_real
_atom_type_scat_dispersion_imag
_atom_type_scat_source
C C 0.0033 0.0016 'International Tables Vol C Tables 4.2.6.8 and 6.1.1.4'
H H 0.0000 0.0000 'International Tables Vol C Tables 4.2.6.8 and 6.1.1.4'
Br Br -0.2901 2.4595 'International Tables Vol C Tables 4.2.6.8 and 6.1.1.4'
F F 0.0171 0.0103 'International Tables Vol C Tables 4.2.6.8 and 6.1.1.4'
N N 0.0061 0.0033 'International Tables Vol C Tables 4.2.6.8 and 6.1.1.4'

loop_
_geom_angle_atom_site_label_1
_geom_angle_atom_site_label_2
_geom_angle_atom_site_label_3
_geom_angle_site_symmetry_1
_geom_angle_site_symmetry_3
_geom_angle
C7 N1 C8 . . 116.3(2)
F1 C1 C2 . . 117.7(2)
F1 C1 C6 . . 117.7(2)
C2 C1 C6 . . 124.6(3)
C1 C2 C3 . . 116.8(3)
C1 C2 H2A . . 121.6
C3 C2 H2A . . 121.6
C2 C3 C4 . . 122.2(2)
C2 C3 Br1 . . 119.2(2)
C4 C3 Br1 . . 118.6(2)
C5 C4 C3 . . 118.4(3)
C5 C4 H4A . . 120.8
C3 C4 H4A . . 120.8
C4 C5 C6 . . 121.9(3)
C4 C5 H5A . . 119.1
C6 C5 H5A . . 119.1
C1 C6 C5 . . 116.2(2)
C1 C6 C7 . . 121.8(2)
C5 C6 C7 . . 122.0(2)
N1 C7 C6 . . 121.6(2)
N1 C7 H7A . . 119.2
C6 C7 H7A . . 119.2
N1 C8 C8 . 3 109.6(3)
N1 C8 H8A . . 109.8
C8 C8 H8A 3 . 109.8
N1 C8 H8B . . 109.8
C8 C8 H8B 3 . 109.8
H8A C8 H8B . . 108.2

loop_
_geom_bond_atom_site_label_1
_geom_bond_atom_site_label_2
_geom_bond_site_symmetry_2
_geom_bond_distance
Br1 C3 . 1.895(3)
F1 C1 . 1.366(3)
N1 C7 . 1.265(3)
N1 C8 . 1.460(4)
C1 C2 . 1.373(4)
C1 C6 . 1.387(4)
C2 C3 . 1.382(4)
C2 H2A . 0.9300
C3 C4 . 1.391(4)
C4 C5 . 1.387(4)
C4 H4A . 0.9300
C5 C6 . 1.398(4)
C5 H5A . 0.9300
C6 C7 . 1.472(4)
C7 H7A . 0.9300
C8 C8 3 1.521(6)
C8 H8A . 0.9700
C8 H8B . 0.9700

loop_
_geom_hbond_atom_site_label_D
_geom_hbond_atom_site_label_H
_geom_hbond_atom_site_label_A
_geom_hbond_site_symmetry_A
_geom_hbond_distance_DH
_geom_hbond_distance_HA
_geom_hbond_distance_DA
_geom_hbond_angle_DHA
_geom_hbond_publ_flag
C2 H2A N1 4_556 0.9300 2.5300 3.386(3) 154.00 y

loop_
_geom_torsion_atom_site_label_1
_geom_torsion_atom_site_label_2
_geom_torsion_atom_site_label_3
_geom_torsion_atom_site_label_4
_geom_torsion_site_symmetry_4
_geom_torsion
F1 C1 C2 C3 . -179.0(2)
C6 C1 C2 C3 . 1.3(4)
C1 C2 C3 C4 . -1.5(4)
C1 C2 C3 Br1 . 176.3(2)
C2 C3 C4 C5 . 0.4(4)
Br1 C3 C4 C5 . -177.4(2)
C3 C4 C5 C6 . 1.0(4)
F1 C1 C6 C5 . -179.8(2)
C2 C1 C6 C5 . -0.1(4)
F1 C1 C6 C7 . 2.4(4)
C2 C1 C6 C7 . -177.9(3)
C4 C5 C6 C1 . -1.1(4)
C4 C5 C6 C7 . 176.7(3)
C8 N1 C7 C6 . -178.5(2)
C1 C6 C7 N1 . -165.9(3)
C5 C6 C7 N1 . 16.4(4)
C7 N1 C8 C8 3 -115.8(3)
